data_7214078
loop_
_publ_author_name
'Shukla, Rahul'
'Mohan, T. P.'
'Vishalakshi, B.'
'Chopra, Deepak'

_publ_section_title
;
 Experimental and theoretical analysis of lp&#x22EF;\p intermolecular
 interactions in derivatives of 1,2,4-triazoles
;
_journal_issue 9
_journal_name_full CrystEngComm
_journal_page_first 1702
_journal_paper_doi 10.1039/c3ce42286k
_journal_volume 16
_journal_year 2014
_chemical_formula_moiety
;
C26 H23 Cl F N5 O2 S1, 0.5C7 H8 
;
_chemical_formula_sum 'C29.5 H27 Cl F N5 O2 S'
_chemical_formula_weight 570.07
_space_group_IT_number 2
_symmetry_cell_setting triclinic
_symmetry_Int_Tables_number 2
_symmetry_space_group_name_Hall '-P 1'
_symmetry_space_group_name_H-M 'P -1'
_atom_sites_solution_hydrogens geom
_atom_sites_solution_primary direct
_atom_sites_solution_secondary difmap
_audit_creation_method SHELXL-97
_cell_angle_alpha 71.902(6)
_cell_angle_beta 86.120(6)
_cell_angle_gamma 89.592(6)
_cell_formula_units_Z 2
_cell_length_a 6.5674(8)
_cell_length_b 13.5041(17)
_cell_length_c 16.236(2)
_cell_measurement_reflns_used 780
_cell_measurement_temperature 100(2)
_cell_measurement_theta_max 23.30
_cell_measurement_theta_min 3.07
_cell_volume 1365.4(3)
_computing_structure_refinement 'SHELXL-97 (Sheldrick, 1997)'
_computing_structure_solution 'SHELXS-97 (Sheldrick, 1990)'
_diffrn_ambient_temperature 100(2)
_diffrn_measured_fraction_theta_full 0.997
_diffrn_measured_fraction_theta_max 0.997
_diffrn_radiation_monochromator graphite
_diffrn_radiation_source 'fine-focus sealed tube'
_diffrn_radiation_type MoK\a
_diffrn_radiation_wavelength 0.71073
_diffrn_reflns_av_R_equivalents 0.0460
_diffrn_reflns_av_sigmaI/netI 0.0411
_diffrn_reflns_limit_h_max 7
_diffrn_reflns_limit_h_min -7
_diffrn_reflns_limit_k_max 16
_diffrn_reflns_limit_k_min -16
_diffrn_reflns_limit_l_max 19
_diffrn_reflns_limit_l_min -19
_diffrn_reflns_number 16778
_diffrn_reflns_theta_full 25.00
_diffrn_reflns_theta_max 25.00
_diffrn_reflns_theta_min 1.72
_exptl_absorpt_coefficient_mu 0.261
_exptl_absorpt_correction_T_max 0.9794
_exptl_absorpt_correction_T_min 0.9306
_exptl_absorpt_correction_type multi-scan
_exptl_absorpt_process_details SADABS
_exptl_crystal_density_diffrn 1.387
_exptl_crystal_density_method 'not measured'
_exptl_crystal_F_000 594
_exptl_crystal_size_max 0.28
_exptl_crystal_size_mid 0.10
_exptl_crystal_size_min 0.08
_refine_diff_density_max 0.777
_refine_diff_density_min -0.413
_refine_diff_density_rms 0.051
_refine_ls_extinction_method none
_refine_ls_goodness_of_fit_ref 1.046
_refine_ls_hydrogen_treatment constr
_refine_ls_matrix_type full
_refine_ls_number_parameters 361
_refine_ls_number_reflns 4784
_refine_ls_number_restraints 1
_refine_ls_restrained_S_all 1.068
_refine_ls_R_factor_all 0.0462
_refine_ls_R_factor_gt 0.0427
_refine_ls_shift/su_max 0.001
_refine_ls_shift/su_mean 0.000
_refine_ls_structure_factor_coef Fsqd
_refine_ls_weighting_details 'calc w=1/[\s^2^(Fo^2^)+(0.0458P)^2^+1.0008P] where P=(Fo^2^+2Fc^2^)/3'
_refine_ls_weighting_scheme calc
_refine_ls_wR_factor_gt 0.1108
_refine_ls_wR_factor_ref 0.1135
_reflns_number_gt 4375
_reflns_number_total 4784
_reflns_threshold_expression >2sigma(I)
_cod_data_source_file c3ce42286k.txt
_cod_data_source_block TRZ-2FormII
_cod_depositor_comments
;
The following automatic conversions were performed:

'_symmetry_cell_setting' value 'Triclinic' changed to 'triclinic'
according to
/usr/data/users/saulius/automatic-downloads/current/RSC/lib/dictionaries/cif_core.dic
dictionary named 'cif_core.dic' version 2.4.2 from 2011-04-26.

Automatic conversion script
Id: cif_fix_values 2281 2013-09-26 08:29:07Z andrius 

The following automatic conversions were performed:

data name '_iucr_refine_instruction_details' was replaced with
'_iucr_refine_instructions_details' as specified in the replacement
file 'data/replacement-values/replacement_tags.lst'.

Automatic conversion script
Id: cif_correct_tags 9268 2022-04-12 08:56:07Z antanas 
;
_cod_original_formula_sum 'C29.50 H27 Cl F N5 O2 S'
_cod_database_code 7214078

loop_
_symmetry_equiv_pos_as_xyz
'x, y, z'
'-x, -y, -z'

loop_
_atom_site_label
_atom_site_type_symbol
_atom_site_fract_x
_atom_site_fract_y
_atom_site_fract_z
_atom_site_U_iso_or_equiv
_atom_site_adp_type
_atom_site_occupancy
_atom_site_symmetry_multiplicity
_atom_site_calc_flag
_atom_site_refinement_flags
_atom_site_disorder_assembly
_atom_site_disorder_group
C29A C 0.0417(10) 0.9180(4) 0.4738(3) 0.1112(17) Uani 0.50 1 d PD . 1
C30 C 0.1213(12) 0.8489(7) 0.4501(4) 0.100(3) Uani 0.50 1 d PD A 1
H30A H 0.2648 0.8672 0.4312 0.149 Uiso 0.50 1 calc PR A 1
H30B H 0.0501 0.8403 0.4015 0.149 Uiso 0.50 1 calc PR A 1
H30C H 0.1131 0.7836 0.4983 0.149 Uiso 0.50 1 calc PR A 1
C29B C 0.0417(10) 0.9180(4) 0.4738(3) 0.1112(17) Uani 0.50 1 d P . 2
H29B H 0.0629 0.8576 0.4564 0.133 Uiso 0.50 1 calc PR . 2
C28 C 0.2174(11) 0.9912(4) 0.4645(3) 0.124(2) Uani 1 1 d . . .
H28 H 0.3521 0.9843 0.4418 0.149 Uiso 1 1 calc R . 1
C27 C 0.1519(6) 1.0651(4) 0.4930(2) 0.0869(12) Uani 1 1 d . . .
H27 H 0.2516 1.1166 0.4912 0.104 Uiso 1 1 calc R . .
S1 S 0.37516(9) 0.10794(4) 0.68626(4) 0.03687(16) Uani 1 1 d . . .
Cl1 Cl -0.38024(9) 0.66088(4) 0.53338(4) 0.04374(17) Uani 1 1 d . . .
F1 F 0.77547(17) 0.59735(9) 0.94105(8) 0.0328(3) Uani 1 1 d . . .
O2 O 0.3965(2) 0.56721(10) 0.89798(8) 0.0264(3) Uani 1 1 d . . .
N3 N 0.4919(2) 0.25947(12) 0.75748(10) 0.0227(3) Uani 1 1 d . . .
O1 O 0.6099(2) -0.16787(11) 1.03873(9) 0.0345(3) Uani 1 1 d . . .
N2 N 0.6883(2) 0.12740(12) 0.78081(10) 0.0240(3) Uani 1 1 d . . .
N4 N 0.7717(2) 0.19260(12) 0.82056(10) 0.0233(3) Uani 1 1 d . . .
N5 N 0.3635(2) 0.34233(12) 0.72208(10) 0.0257(4) Uani 1 1 d . . .
N1 N 0.7440(2) -0.05645(12) 0.86497(10) 0.0244(3) Uani 1 1 d . . .
C17 C 0.5552(3) 0.50558(14) 0.88251(11) 0.0225(4) Uani 1 1 d . . .
C15 C 0.6799(3) 0.36082(14) 0.83793(11) 0.0219(4) Uani 1 1 d . . .
C20 C 0.8737(3) 0.37768(15) 0.86216(12) 0.0237(4) Uani 1 1 d . . .
H20 H 0.9830 0.3342 0.8546 0.028 Uiso 1 1 calc R . .
C14 C 0.0937(3) 0.51112(16) 0.65502(13) 0.0285(4) Uani 1 1 d . . .
H14 H 0.2101 0.5273 0.6804 0.034 Uiso 1 1 calc R . .
C11 C -0.2450(3) 0.46418(16) 0.57947(13) 0.0299(4) Uani 1 1 d . . .
H11 H -0.3606 0.4486 0.5533 0.036 Uiso 1 1 calc R . .
C3 C 0.8495(3) -0.04630(15) 0.93836(13) 0.0287(4) Uani 1 1 d . . .
H3A H 0.7931 0.0127 0.9562 0.034 Uiso 1 1 calc R . .
H3B H 0.9967 -0.0323 0.9214 0.034 Uiso 1 1 calc R . .
C7 C 0.6504(3) 0.27234(14) 0.80533(11) 0.0217(4) Uani 1 1 d . . .
C21 C 0.3488(3) 0.65550(14) 0.83081(12) 0.0253(4) Uani 1 1 d . . .
C19 C 0.9080(3) 0.45697(15) 0.89703(12) 0.0264(4) Uani 1 1 d . . .
H19 H 1.0395 0.4678 0.9141 0.032 Uiso 1 1 calc R . .
C9 C 0.0626(3) 0.40967(15) 0.65365(12) 0.0248(4) Uani 1 1 d . . .
C10 C -0.1087(3) 0.38739(16) 0.61603(13) 0.0292(4) Uani 1 1 d . . .
H10 H -0.1320 0.3182 0.6155 0.035 Uiso 1 1 calc R . .
C12 C -0.2102(3) 0.56375(16) 0.58165(12) 0.0290(4) Uani 1 1 d . . .
C13 C -0.0435(3) 0.58837(16) 0.61974(13) 0.0320(5) Uani 1 1 d . . .
H13 H -0.0237 0.6572 0.6216 0.038 Uiso 1 1 calc R . .
C6 C 0.5155(3) 0.16431(15) 0.74147(12) 0.0254(4) Uani 1 1 d . . .
C1 C 0.5051(3) -0.17838(17) 0.96740(14) 0.0334(5) Uani 1 1 d . . .
H1A H 0.3586 -0.1929 0.9856 0.040 Uiso 1 1 calc R . .
H1B H 0.5609 -0.2382 0.9507 0.040 Uiso 1 1 calc R . .
C16 C 0.5202(3) 0.42545(15) 0.84924(12) 0.0232(4) Uani 1 1 d . . .
H16 H 0.3873 0.4141 0.8339 0.028 Uiso 1 1 calc R . .
C8 C 0.1988(3) 0.32389(16) 0.69207(13) 0.0282(4) Uani 1 1 d . . .
H8 H 0.1644 0.2547 0.6946 0.034 Uiso 1 1 calc R . .
C18 C 0.7476(3) 0.51995(14) 0.90657(12) 0.0246(4) Uani 1 1 d . . .
C5 C 0.7838(3) 0.02610(14) 0.78534(12) 0.0259(4) Uani 1 1 d . . .
H5A H 0.7363 0.0032 0.7375 0.031 Uiso 1 1 calc R . .
H5B H 0.9334 0.0373 0.7749 0.031 Uiso 1 1 calc R . .
C22 C 0.1807(3) 0.70869(16) 0.84935(15) 0.0321(5) Uani 1 1 d . . .
H22 H 0.1104 0.6857 0.9052 0.038 Uiso 1 1 calc R . .
C2 C 0.5268(3) -0.08098(16) 0.88980(13) 0.0281(4) Uani 1 1 d . . .
H2A H 0.4592 -0.0919 0.8406 0.034 Uiso 1 1 calc R . .
H2B H 0.4600 -0.0221 0.9044 0.034 Uiso 1 1 calc R . .
C4 C 0.8210(3) -0.14648(16) 1.01301(14) 0.0339(5) Uani 1 1 d . . .
H4A H 0.8810 -0.2048 0.9952 0.041 Uiso 1 1 calc R . .
H4B H 0.8934 -0.1407 1.0629 0.041 Uiso 1 1 calc R . .
C24 C 0.2184(5) 0.82994(19) 0.70656(17) 0.0525(7) Uani 1 1 d . . .
H24 H 0.1742 0.8899 0.6634 0.063 Uiso 1 1 calc R . .
C23 C 0.1145(4) 0.79552(17) 0.78651(16) 0.0415(6) Uani 1 1 d . . .
H23 H -0.0030 0.8313 0.7988 0.050 Uiso 1 1 calc R . .
C25 C 0.3870(5) 0.7771(2) 0.68921(17) 0.0616(8) Uani 1 1 d . . .
H25 H 0.4587 0.8012 0.6337 0.074 Uiso 1 1 calc R . .
C26 C 0.4554(4) 0.68889(18) 0.75132(15) 0.0454(6) Uani 1 1 d . . .
H26 H 0.5725 0.6529 0.7389 0.054 Uiso 1 1 calc R . .

loop_
_atom_site_aniso_label
_atom_site_aniso_U_11
_atom_site_aniso_U_22
_atom_site_aniso_U_33
_atom_site_aniso_U_23
_atom_site_aniso_U_13
_atom_site_aniso_U_12
C29A 0.149(5) 0.109(4) 0.050(2) 0.019(2) -0.037(3) -0.004(3)
C30 0.086(5) 0.135(7) 0.041(3) 0.019(4) 0.022(3) 0.074(5)
C29B 0.149(5) 0.109(4) 0.050(2) 0.019(2) -0.037(3) -0.004(3)
C28 0.194(6) 0.092(3) 0.077(3) -0.005(3) -0.033(3) -0.054(4)
C27 0.078(3) 0.108(3) 0.056(2) 0.004(2) -0.0095(18) -0.026(2)
S1 0.0402(3) 0.0354(3) 0.0439(3) -0.0224(3) -0.0172(2) 0.0071(2)
Cl1 0.0428(3) 0.0357(3) 0.0523(4) -0.0096(3) -0.0211(3) 0.0128(2)
F1 0.0319(6) 0.0308(6) 0.0416(7) -0.0196(5) -0.0034(5) -0.0033(5)
O2 0.0266(7) 0.0254(7) 0.0262(7) -0.0073(6) 0.0013(5) 0.0055(5)
N3 0.0231(8) 0.0215(8) 0.0235(8) -0.0065(6) -0.0039(6) 0.0028(6)
O1 0.0410(8) 0.0336(8) 0.0268(7) -0.0061(6) -0.0036(6) -0.0066(6)
N2 0.0257(8) 0.0208(8) 0.0263(8) -0.0081(6) -0.0036(6) 0.0023(6)
N4 0.0242(8) 0.0220(8) 0.0241(8) -0.0075(6) -0.0024(6) 0.0007(6)
N5 0.0267(8) 0.0261(8) 0.0249(8) -0.0078(7) -0.0068(7) 0.0064(7)
N1 0.0247(8) 0.0226(8) 0.0259(8) -0.0074(7) -0.0033(6) 0.0020(6)
C17 0.0224(9) 0.0228(9) 0.0205(9) -0.0045(7) 0.0000(7) 0.0025(7)
C15 0.0242(9) 0.0210(9) 0.0188(9) -0.0038(7) -0.0016(7) 0.0003(7)
C20 0.0216(9) 0.0237(9) 0.0237(9) -0.0040(8) -0.0022(7) 0.0029(7)
C14 0.0278(10) 0.0313(11) 0.0271(10) -0.0093(8) -0.0070(8) -0.0004(8)
C11 0.0247(10) 0.0359(11) 0.0284(10) -0.0078(9) -0.0069(8) -0.0013(8)
C3 0.0274(10) 0.0275(10) 0.0312(11) -0.0077(8) -0.0081(8) 0.0001(8)
C7 0.0192(9) 0.0237(9) 0.0208(9) -0.0050(7) -0.0010(7) -0.0001(7)
C21 0.0272(10) 0.0214(9) 0.0294(10) -0.0102(8) -0.0054(8) 0.0010(8)
C19 0.0209(9) 0.0289(10) 0.0284(10) -0.0069(8) -0.0042(7) -0.0019(8)
C9 0.0230(9) 0.0287(10) 0.0209(9) -0.0051(8) -0.0014(7) 0.0007(8)
C10 0.0290(10) 0.0273(10) 0.0311(11) -0.0082(8) -0.0049(8) -0.0015(8)
C12 0.0279(10) 0.0321(11) 0.0240(10) -0.0041(8) -0.0040(8) 0.0054(8)
C13 0.0358(11) 0.0271(11) 0.0337(11) -0.0092(9) -0.0065(9) 0.0014(9)
C6 0.0272(10) 0.0238(10) 0.0247(10) -0.0066(8) -0.0017(8) 0.0020(8)
C1 0.0342(11) 0.0316(11) 0.0340(11) -0.0092(9) -0.0047(9) -0.0064(9)
C16 0.0203(9) 0.0264(10) 0.0219(9) -0.0057(8) -0.0030(7) 0.0000(7)
C8 0.0272(10) 0.0262(10) 0.0305(10) -0.0077(8) -0.0032(8) 0.0005(8)
C18 0.0291(10) 0.0212(9) 0.0239(9) -0.0076(8) -0.0011(8) -0.0025(8)
C5 0.0282(10) 0.0229(10) 0.0274(10) -0.0093(8) -0.0002(8) 0.0048(8)
C22 0.0272(10) 0.0272(10) 0.0439(12) -0.0145(9) -0.0002(9) -0.0003(8)
C2 0.0256(10) 0.0294(11) 0.0294(10) -0.0088(8) -0.0042(8) -0.0011(8)
C4 0.0372(12) 0.0294(11) 0.0340(11) -0.0063(9) -0.0115(9) 0.0003(9)
C24 0.0783(19) 0.0313(13) 0.0463(15) -0.0079(11) -0.0158(13) 0.0230(12)
C23 0.0398(13) 0.0292(11) 0.0592(15) -0.0180(11) -0.0108(11) 0.0111(10)
C25 0.093(2) 0.0426(15) 0.0367(14) 0.0016(11) 0.0132(14) 0.0227(14)
C26 0.0567(15) 0.0353(13) 0.0377(13) -0.0050(10) 0.0099(11) 0.0173(11)

loop_
_atom_type_symbol
_atom_type_description
_atom_type_scat_dispersion_real
_atom_type_scat_dispersion_imag
_atom_type_scat_source
C C 0.0033 0.0016 'International Tables Vol C Tables 4.2.6.8 and 6.1.1.4'
H H 0.0000 0.0000 'International Tables Vol C Tables 4.2.6.8 and 6.1.1.4'
N N 0.0061 0.0033 'International Tables Vol C Tables 4.2.6.8 and 6.1.1.4'
O O 0.0106 0.0060 'International Tables Vol C Tables 4.2.6.8 and 6.1.1.4'
F F 0.0171 0.0103 'International Tables Vol C Tables 4.2.6.8 and 6.1.1.4'
S S 0.1246 0.1234 'International Tables Vol C Tables 4.2.6.8 and 6.1.1.4'
Cl Cl 0.1484 0.1585 'International Tables Vol C Tables 4.2.6.8 and 6.1.1.4'

loop_
_geom_angle_atom_site_label_1
_geom_angle_atom_site_label_2
_geom_angle_atom_site_label_3
_geom_angle
_geom_angle_site_symmetry_1
_geom_angle_site_symmetry_3
C30 C29A C27 135.4(7) . 2_576
C30 C29A C28 101.9(8) . .
C27 C29A C28 122.7(5) 2_576 .
C29A C30 H30A 109.5 . .
C29A C30 H30B 109.5 . .
H30A C30 H30B 109.5 . .
C29A C30 H30C 109.5 . .
H30A C30 H30C 109.5 . .
H30B C30 H30C 109.5 . .
C27 C28 C29A 107.0(6) . .
C27 C28 H28 126.5 . .
C29A C28 H28 126.5 . .
C28 C27 C29B 130.3(5) . 2_576
C28 C27 C29A 130.3(5) . 2_576
C28 C27 H27 114.8 . .
C29B C27 H27 114.8 2_576 .
C29A C27 H27 114.8 2_576 .
C17 O2 C21 118.31(14) . .
C7 N3 C6 108.38(15) . .
C7 N3 N5 120.12(15) . .
C6 N3 N5 130.49(15) . .
C4 O1 C1 109.74(15) . .
C6 N2 N4 113.60(15) . .
C6 N2 C5 125.83(16) . .
N4 N2 C5 120.55(15) . .
C7 N4 N2 104.68(15) . .
C8 N5 N3 118.65(16) . .
C5 N1 C3 115.01(15) . .
C5 N1 C2 114.50(15) . .
C3 N1 C2 110.71(15) . .
C16 C17 C18 119.54(17) . .
C16 C17 O2 120.85(17) . .
C18 C17 O2 119.44(16) . .
C20 C15 C16 119.08(17) . .
C20 C15 C7 118.28(16) . .
C16 C15 C7 122.58(17) . .
C19 C20 C15 120.77(17) . .
C19 C20 H20 119.6 . .
C15 C20 H20 119.6 . .
C13 C14 C9 120.53(18) . .
C13 C14 H14 119.7 . .
C9 C14 H14 119.7 . .
C12 C11 C10 118.74(18) . .
C12 C11 H11 120.6 . .
C10 C11 H11 120.6 . .
N1 C3 C4 108.87(16) . .
N1 C3 H3A 109.9 . .
C4 C3 H3A 109.9 . .
N1 C3 H3B 109.9 . .
C4 C3 H3B 109.9 . .
H3A C3 H3B 108.3 . .
N4 C7 N3 110.76(16) . .
N4 C7 C15 123.20(16) . .
N3 C7 C15 126.02(16) . .
C26 C21 C22 120.94(19) . .
C26 C21 O2 124.27(18) . .
C22 C21 O2 114.79(17) . .
C18 C19 C20 118.68(17) . .
C18 C19 H19 120.7 . .
C20 C19 H19 120.7 . .
C10 C9 C14 118.92(18) . .
C10 C9 C8 117.89(18) . .
C14 C9 C8 123.17(18) . .
C11 C10 C9 121.06(19) . .
C11 C10 H10 119.5 . .
C9 C10 H10 119.5 . .
C11 C12 C13 121.78(18) . .
C11 C12 Cl1 118.48(15) . .
C13 C12 Cl1 119.73(16) . .
C14 C13 C12 118.95(19) . .
C14 C13 H13 120.5 . .
C12 C13 H13 120.5 . .
N2 C6 N3 102.58(16) . .
N2 C6 S1 127.11(15) . .
N3 C6 S1 130.29(15) . .
O1 C1 C2 111.65(16) . .
O1 C1 H1A 109.3 . .
C2 C1 H1A 109.3 . .
O1 C1 H1B 109.3 . .
C2 C1 H1B 109.3 . .
H1A C1 H1B 108.0 . .
C17 C16 C15 120.17(17) . .
C17 C16 H16 119.9 . .
C15 C16 H16 119.9 . .
N5 C8 C9 119.71(18) . .
N5 C8 H8 120.1 . .
C9 C8 H8 120.1 . .
F1 C18 C17 118.07(16) . .
F1 C18 C19 120.19(17) . .
C17 C18 C19 121.74(17) . .
N1 C5 N2 116.07(15) . .
N1 C5 H5A 108.3 . .
N2 C5 H5A 108.3 . .
N1 C5 H5B 108.3 . .
N2 C5 H5B 108.3 . .
H5A C5 H5B 107.4 . .
C21 C22 C23 119.9(2) . .
C21 C22 H22 120.0 . .
C23 C22 H22 120.0 . .
N1 C2 C1 109.48(16) . .
N1 C2 H2A 109.8 . .
C1 C2 H2A 109.8 . .
N1 C2 H2B 109.8 . .
C1 C2 H2B 109.8 . .
H2A C2 H2B 108.2 . .
O1 C4 C3 110.83(17) . .
O1 C4 H4A 109.5 . .
C3 C4 H4A 109.5 . .
O1 C4 H4B 109.5 . .
C3 C4 H4B 109.5 . .
H4A C4 H4B 108.1 . .
C23 C24 C25 119.5(2) . .
C23 C24 H24 120.3 . .
C25 C24 H24 120.3 . .
C24 C23 C22 120.0(2) . .
C24 C23 H23 120.0 . .
C22 C23 H23 120.0 . .
C24 C25 C26 121.4(2) . .
C24 C25 H25 119.3 . .
C26 C25 H25 119.3 . .
C21 C26 C25 118.1(2) . .
C21 C26 H26 120.9 . .
C25 C26 H26 120.9 . .

loop_
_geom_bond_atom_site_label_1
_geom_bond_atom_site_label_2
_geom_bond_distance
_geom_bond_site_symmetry_2
C29A C30 1.218(8) .
C29A C27 1.392(7) 2_576
C29A C28 1.493(7) .
C30 H30A 0.9800 .
C30 H30B 0.9800 .
C30 H30C 0.9800 .
C28 C27 1.285(7) .
C28 H28 0.9500 .
C27 C29B 1.392(7) 2_576
C27 C29A 1.392(7) 2_576
C27 H27 0.9500 .
S1 C6 1.667(2) .
Cl1 C12 1.744(2) .
F1 C18 1.349(2) .
O2 C17 1.387(2) .
O2 C21 1.394(2) .
N3 C7 1.383(2) .
N3 C6 1.394(2) .
N3 N5 1.395(2) .
O1 C4 1.426(3) .
O1 C1 1.430(2) .
N2 C6 1.356(2) .
N2 N4 1.378(2) .
N2 C5 1.484(2) .
N4 C7 1.306(2) .
N5 C8 1.273(3) .
N1 C5 1.430(2) .
N1 C3 1.461(2) .
N1 C2 1.468(2) .
C17 C16 1.378(3) .
C17 C18 1.380(3) .
C15 C20 1.398(3) .
C15 C16 1.398(3) .
C15 C7 1.468(3) .
C20 C19 1.384(3) .
C20 H20 0.9500 .
C14 C13 1.383(3) .
C14 C9 1.394(3) .
C14 H14 0.9500 .
C11 C12 1.377(3) .
C11 C10 1.381(3) .
C11 H11 0.9500 .
C3 C4 1.513(3) .
C3 H3A 0.9900 .
C3 H3B 0.9900 .
C21 C26 1.371(3) .
C21 C22 1.380(3) .
C19 C18 1.380(3) .
C19 H19 0.9500 .
C9 C10 1.393(3) .
C9 C8 1.464(3) .
C10 H10 0.9500 .
C12 C13 1.384(3) .
C13 H13 0.9500 .
C1 C2 1.512(3) .
C1 H1A 0.9900 .
C1 H1B 0.9900 .
C16 H16 0.9500 .
C8 H8 0.9500 .
C5 H5A 0.9900 .
C5 H5B 0.9900 .
C22 C23 1.384(3) .
C22 H22 0.9500 .
C2 H2A 0.9900 .
C2 H2B 0.9900 .
C4 H4A 0.9900 .
C4 H4B 0.9900 .
C24 C23 1.370(4) .
C24 C25 1.373(4) .
C24 H24 0.9500 .
C23 H23 0.9500 .
C25 C26 1.394(3) .
C25 H25 0.9500 .
C26 H26 0.9500 .

loop_
_geom_torsion_atom_site_label_1
_geom_torsion_atom_site_label_2
_geom_torsion_atom_site_label_3
_geom_torsion_atom_site_label_4
_geom_torsion
_geom_torsion_site_symmetry_1
_geom_torsion_site_symmetry_4
C30 C29A C28 C27 -176.3(5) . .
C27 C29A C28 C27 0.8(6) 2_576 .
C29A C28 C27 C29B -0.9(7) . 2_576
C29A C28 C27 C29A -0.9(7) . 2_576
C6 N2 N4 C7 -0.6(2) . .
C5 N2 N4 C7 -179.00(16) . .
C7 N3 N5 C8 -167.56(17) . .
C6 N3 N5 C8 25.4(3) . .
C21 O2 C17 C16 -88.7(2) . .
C21 O2 C17 C18 96.0(2) . .
C16 C15 C20 C19 0.1(3) . .
C7 C15 C20 C19 -177.03(17) . .
C5 N1 C3 C4 -170.77(16) . .
C2 N1 C3 C4 57.5(2) . .
N2 N4 C7 N3 0.3(2) . .
N2 N4 C7 C15 178.64(16) . .
C6 N3 C7 N4 0.0(2) . .
N5 N3 C7 N4 -169.63(15) . .
C6 N3 C7 C15 -178.24(17) . .
N5 N3 C7 C15 12.1(3) . .
C20 C15 C7 N4 20.5(3) . .
C16 C15 C7 N4 -156.51(18) . .
C20 C15 C7 N3 -161.42(17) . .
C16 C15 C7 N3 21.6(3) . .
C17 O2 C21 C26 -3.6(3) . .
C17 O2 C21 C22 175.80(17) . .
C15 C20 C19 C18 -0.7(3) . .
C13 C14 C9 C10 0.1(3) . .
C13 C14 C9 C8 -178.18(19) . .
C12 C11 C10 C9 -0.8(3) . .
C14 C9 C10 C11 0.8(3) . .
C8 C9 C10 C11 179.24(18) . .
C10 C11 C12 C13 -0.3(3) . .
C10 C11 C12 Cl1 178.70(15) . .
C9 C14 C13 C12 -1.2(3) . .
C11 C12 C13 C14 1.3(3) . .
Cl1 C12 C13 C14 -177.74(16) . .
N4 N2 C6 N3 0.6(2) . .
C5 N2 C6 N3 178.90(16) . .
N4 N2 C6 S1 179.18(14) . .
C5 N2 C6 S1 -2.5(3) . .
C7 N3 C6 N2 -0.4(2) . .
N5 N3 C6 N2 167.86(17) . .
C7 N3 C6 S1 -178.90(15) . .
N5 N3 C6 S1 -10.7(3) . .
C4 O1 C1 C2 -58.7(2) . .
C18 C17 C16 C15 -1.6(3) . .
O2 C17 C16 C15 -176.90(16) . .
C20 C15 C16 C17 1.1(3) . .
C7 C15 C16 C17 178.06(17) . .
N3 N5 C8 C9 -179.29(16) . .
C10 C9 C8 N5 175.53(18) . .
C14 C9 C8 N5 -6.1(3) . .
C16 C17 C18 F1 -178.27(16) . .
O2 C17 C18 F1 -2.9(3) . .
C16 C17 C18 C19 1.0(3) . .
O2 C17 C18 C19 176.37(17) . .
C20 C19 C18 F1 179.41(17) . .
C20 C19 C18 C17 0.2(3) . .
C3 N1 C5 N2 -72.7(2) . .
C2 N1 C5 N2 57.2(2) . .
C6 N2 C5 N1 -100.0(2) . .
N4 N2 C5 N1 78.2(2) . .
C26 C21 C22 C23 1.6(3) . .
O2 C21 C22 C23 -177.74(18) . .
C5 N1 C2 C1 172.07(16) . .
C3 N1 C2 C1 -55.9(2) . .
O1 C1 C2 N1 56.4(2) . .
C1 O1 C4 C3 60.3(2) . .
N1 C3 C4 O1 -59.8(2) . .
C25 C24 C23 C22 0.6(4) . .
C21 C22 C23 C24 -1.4(3) . .
C23 C24 C25 C26 0.0(5) . .
C22 C21 C26 C25 -1.1(4) . .
O2 C21 C26 C25 178.2(2) . .
C24 C25 C26 C21 0.3(5) . .
